data_1545371
loop_
_publ_author_name
'Crandall, Laura A.'
'Dawadi, Mahesh B.'
'Burrell, Tailon'
'Odoom, Adwoa'
'Ziegler, Christopher J.'

_publ_section_title
;
 Structure and electronics in dimeric boron \p expanded azine and salphen
 complexes.
;
_journal_name_full
'Photochemical &amp; photobiological sciences : Official journal of the European Photochemistry Association and the European Society for Photobiology'
_journal_paper_doi 10.1039/c6pp00479b
_journal_year 2017
_chemical_formula_sum 'C14 H11 B F2 N2 O2'
_chemical_formula_weight 288.06
_space_group_crystal_system monoclinic
_space_group_IT_number 14
_space_group_name_Hall '-P 2ybc'
_space_group_name_H-M_alt 'P 1 21/c 1'
_symmetry_space_group_name_Hall '-P 2ybc'
_symmetry_space_group_name_H-M 'P 1 21/c 1'
_atom_sites_solution_hydrogens mixed
_audit_creation_method SHELXL-2014/7
_audit_update_record
;
2016-12-21 deposited with the CCDC.
2017-02-10 downloaded from the CCDC.
;
_cell_angle_alpha 90
_cell_angle_beta 106.777(2)
_cell_angle_gamma 90
_cell_formula_units_Z 4
_cell_length_a 6.2396(2)
_cell_length_b 15.0244(5)
_cell_length_c 13.6239(4)
_cell_measurement_reflns_used 4711
_cell_measurement_temperature 100(2)
_cell_measurement_theta_max 65.12
_cell_measurement_theta_min 4.49
_cell_volume 1222.83(7)
_computing_cell_refinement 'Bruker SAINT'
_computing_data_collection 'Bruker APEX2'
_computing_data_reduction 'Bruker SAINT'
_computing_molecular_graphics 'Bruker SHELXTL'
_computing_publication_material 'Bruker SHELXTL'
_computing_structure_refinement 'SHELXL-2014/7 (Sheldrick, 2014)'
_computing_structure_solution 'SHELXS-97 (Sheldrick, 2008)'
_diffrn_ambient_temperature 100(2)
_diffrn_measured_fraction_theta_full 0.951
_diffrn_measured_fraction_theta_max 0.952
_diffrn_measurement_device_type 'Bruker APEX-II CCD'
_diffrn_measurement_method '\f and \w scans'
_diffrn_radiation_type CuK\a
_diffrn_radiation_wavelength 1.54178
_diffrn_reflns_av_R_equivalents 0.0278
_diffrn_reflns_av_unetI/netI 0.0201
_diffrn_reflns_Laue_measured_fraction_full 0.951
_diffrn_reflns_Laue_measured_fraction_max 0.952
_diffrn_reflns_limit_h_max 6
_diffrn_reflns_limit_h_min -7
_diffrn_reflns_limit_k_max 15
_diffrn_reflns_limit_k_min -17
_diffrn_reflns_limit_l_max 16
_diffrn_reflns_limit_l_min -15
_diffrn_reflns_number 7595
_diffrn_reflns_point_group_measured_fraction_full 0.951
_diffrn_reflns_point_group_measured_fraction_max 0.952
_diffrn_reflns_theta_full 65.773
_diffrn_reflns_theta_max 65.773
_diffrn_reflns_theta_min 4.489
_exptl_absorpt_coefficient_mu 1.066
_exptl_absorpt_correction_T_max 0.7527
_exptl_absorpt_correction_T_min 0.6968
_exptl_absorpt_correction_type multi-scan
_exptl_absorpt_process_details SADABS
_exptl_crystal_colour yellow
_exptl_crystal_density_diffrn 1.565
_exptl_crystal_density_meas ?
_exptl_crystal_description block
_exptl_crystal_F_000 592
_exptl_crystal_size_max 0.143
_exptl_crystal_size_mid 0.105
_exptl_crystal_size_min 0.083
_refine_diff_density_max 0.343
_refine_diff_density_min -0.377
_refine_diff_density_rms 0.054
_refine_ls_extinction_method none
_refine_ls_goodness_of_fit_ref 1.608
_refine_ls_hydrogen_treatment constr
_refine_ls_matrix_type full
_refine_ls_number_parameters 190
_refine_ls_number_reflns 2021
_refine_ls_number_restraints 0
_refine_ls_restrained_S_all 1.608
_refine_ls_R_factor_all 0.0484
_refine_ls_R_factor_gt 0.0454
_refine_ls_shift/su_max 0.045
_refine_ls_shift/su_mean 0.009
_refine_ls_structure_factor_coef Fsqd
_refine_ls_weighting_details 'w=1/[\s^2^(Fo^2^)+(0.1000P)^2^] where P=(Fo^2^+2Fc^2^)/3'
_refine_ls_weighting_scheme calc
_refine_ls_wR_factor_gt 0.1826
_refine_ls_wR_factor_ref 0.1856
_reflns_Friedel_coverage 0.000
_reflns_number_gt 1845
_reflns_number_total 2021
_reflns_threshold_expression 'I > 2\s(I)'
_cod_data_source_file c6pp00479b2.cif
_cod_data_source_block 1
_cod_depositor_comments
;
The following automatic conversions were performed:

'_exptl_crystal_density_meas' value 'not measured' was changed to '?'
- the value is perceived as not measured.

Automatic conversion script
Id: cif_fix_values 4973 2017-02-22 13:04:09Z antanas 
;
_cod_database_code 1545371
_shelx_shelxl_version_number 2014/7
_shelx_space_group_comment
; 
The symmetry employed for this shelxl refinement is uniquely defined 
by the following loop, which should always be used as a source of 
symmetry information in preference to the above space-group names. 
They are only intended as comments. 
;

loop_
_space_group_symop_operation_xyz
'x, y, z'
'-x, y+1/2, -z+1/2'
'-x, -y, -z'
'x, -y-1/2, z-1/2'

loop_
_atom_site_label
_atom_site_type_symbol
_atom_site_fract_x
_atom_site_fract_y
_atom_site_fract_z
_atom_site_U_iso_or_equiv
_atom_site_adp_type
_atom_site_occupancy
_atom_site_site_symmetry_order
_atom_site_calc_flag
_atom_site_refinement_flags_posn
_atom_site_refinement_flags_adp
F1 F 0.08715(19) 0.06092(8) 0.90366(9) 0.0352(4) Uani 1 1 d . .
F2 F 0.0789(2) 0.06504(8) 0.73616(8) 0.0359(4) Uani 1 1 d . .
O1 O 0.1355(2) -0.07009(9) 0.82433(10) 0.0307(4) Uani 1 1 d . .
O2 O 0.8775(2) 0.24488(9) 0.91640(10) 0.0294(4) Uani 1 1 d . .
H2 H 0.8177 0.1943 0.9091 0.044 Uiso 1 1 d R U
N1 N 0.4392(3) 0.04516(11) 0.86316(11) 0.0242(4) Uani 1 1 d . .
N2 N 0.5345(3) 0.13038(11) 0.87390(11) 0.0244(4) Uani 1 1 d . .
C1 C 0.2947(3) -0.13303(14) 0.84656(13) 0.0260(5) Uani 1 1 d . .
C2 C 0.2339(4) -0.22254(14) 0.84067(14) 0.0288(5) Uani 1 1 d . .
H2A H 0.0835 -0.2385 0.8219 0.035 Uiso 1 1 calc R U
C3 C 0.3965(3) -0.28708(14) 0.86269(14) 0.0293(5) Uani 1 1 d . .
H3 H 0.3549 -0.3467 0.8587 0.035 Uiso 1 1 calc R U
C4 C 0.6255(3) -0.26462(14) 0.89125(14) 0.0291(5) Uani 1 1 d . .
H4A H 0.7342 -0.3089 0.9060 0.035 Uiso 1 1 calc R U
C5 C 0.6858(3) -0.17688(13) 0.89694(13) 0.0273(5) Uani 1 1 d . .
H5 H 0.8366 -0.1616 0.9157 0.033 Uiso 1 1 calc R U
C6 C 0.5227(3) -0.10954(13) 0.87476(13) 0.0246(5) Uani 1 1 d . .
C7 C 0.5849(3) -0.01845(13) 0.88100(12) 0.0241(5) Uani 1 1 d . .
H7 H 0.7361 -0.0039 0.8986 0.029 Uiso 1 1 calc R U
C8 C 0.4001(3) 0.19686(13) 0.86233(13) 0.0264(5) Uani 1 1 d . .
H8 H 0.2468 0.1868 0.8464 0.032 Uiso 1 1 calc R U
C9 C 0.4845(3) 0.28754(13) 0.87375(13) 0.0246(5) Uani 1 1 d . .
C10 C 0.7162(3) 0.30834(14) 0.90128(13) 0.0262(5) Uani 1 1 d . .
C11 C 0.7823(3) 0.39697(13) 0.91407(14) 0.0283(5) Uani 1 1 d . .
H11 H 0.9338 0.4111 0.9334 0.034 Uiso 1 1 calc R U
C12 C 0.6264(4) 0.46389(14) 0.89844(14) 0.0294(5) Uani 1 1 d . .
H12 H 0.6733 0.5229 0.9076 0.035 Uiso 1 1 calc R U
C13 C 0.3982(3) 0.44423(13) 0.86896(14) 0.0287(5) Uani 1 1 d . .
H13 H 0.2926 0.4897 0.8572 0.034 Uiso 1 1 calc R U
C14 C 0.3317(3) 0.35654(13) 0.85753(13) 0.0260(5) Uani 1 1 d . .
H14 H 0.1796 0.3433 0.8384 0.031 Uiso 1 1 calc R U
B1 B 0.1727(4) 0.02498(16) 0.82946(16) 0.0297(6) Uani 1 1 d . .

loop_
_atom_site_aniso_label
_atom_site_aniso_U_11
_atom_site_aniso_U_22
_atom_site_aniso_U_33
_atom_site_aniso_U_23
_atom_site_aniso_U_13
_atom_site_aniso_U_12
F1 0.0298(7) 0.0334(8) 0.0446(7) -0.0056(5) 0.0141(5) -0.0041(5)
F2 0.0308(7) 0.0329(8) 0.0400(7) 0.0020(5) 0.0037(5) -0.0014(5)
O1 0.0215(8) 0.0242(9) 0.0441(8) -0.0006(6) 0.0058(6) 0.0004(6)
O2 0.0233(8) 0.0229(8) 0.0407(8) 0.0001(6) 0.0072(6) 0.0001(6)
N1 0.0222(9) 0.0236(10) 0.0273(8) 0.0013(6) 0.0081(7) -0.0011(6)
N2 0.0241(9) 0.0213(10) 0.0281(8) 0.0001(6) 0.0078(7) -0.0017(6)
C1 0.0256(11) 0.0257(11) 0.0270(9) -0.0002(8) 0.0079(8) 0.0001(8)
C2 0.0273(11) 0.0282(12) 0.0308(10) 0.0009(8) 0.0082(8) -0.0049(8)
C3 0.0368(12) 0.0225(11) 0.0302(10) 0.0018(8) 0.0120(8) -0.0018(8)
C4 0.0338(11) 0.0229(11) 0.0314(10) 0.0022(8) 0.0107(8) 0.0053(8)
C5 0.0256(10) 0.0276(12) 0.0288(9) 0.0018(8) 0.0080(8) 0.0003(8)
C6 0.0254(11) 0.0246(11) 0.0247(9) 0.0013(7) 0.0083(8) -0.0010(8)
C7 0.0228(10) 0.0253(11) 0.0247(9) 0.0012(7) 0.0076(7) -0.0012(8)
C8 0.0234(10) 0.0291(12) 0.0265(9) 0.0008(8) 0.0067(7) -0.0004(8)
C9 0.0264(10) 0.0238(12) 0.0237(9) -0.0012(7) 0.0078(7) -0.0039(8)
C10 0.0233(10) 0.0297(12) 0.0264(9) 0.0002(8) 0.0086(7) 0.0015(8)
C11 0.0245(10) 0.0284(12) 0.0326(10) -0.0022(8) 0.0092(8) -0.0046(8)
C12 0.0336(11) 0.0243(12) 0.0323(10) -0.0021(8) 0.0125(8) -0.0019(8)
C13 0.0291(11) 0.0259(12) 0.0312(10) -0.0010(8) 0.0089(8) 0.0029(8)
C14 0.0215(10) 0.0281(11) 0.0283(9) -0.0004(7) 0.0069(8) 0.0012(8)
B1 0.0227(12) 0.0284(13) 0.0372(11) -0.0023(9) 0.0071(9) -0.0030(9)

loop_
_atom_type_symbol
_atom_type_description
_atom_type_scat_dispersion_real
_atom_type_scat_dispersion_imag
_atom_type_scat_source
C C 0.0181 0.0091 'International Tables Vol C Tables 4.2.6.8 and 6.1.1.4'
H H 0.0000 0.0000 'International Tables Vol C Tables 4.2.6.8 and 6.1.1.4'
B B 0.0090 0.0039 'International Tables Vol C Tables 4.2.6.8 and 6.1.1.4'
F F 0.0727 0.0534 'International Tables Vol C Tables 4.2.6.8 and 6.1.1.4'
N N 0.0311 0.0180 'International Tables Vol C Tables 4.2.6.8 and 6.1.1.4'
O O 0.0492 0.0322 'International Tables Vol C Tables 4.2.6.8 and 6.1.1.4'

loop_
_geom_angle_atom_site_label_1
_geom_angle_atom_site_label_2
_geom_angle_atom_site_label_3
_geom_angle
C1 O1 B1 125.97(17)
C10 O2 H2 109.4
C7 N1 N2 113.67(16)
C7 N1 B1 121.55(17)
N2 N1 B1 124.77(15)
C8 N2 N1 117.10(16)
O1 C1 C2 119.72(18)
O1 C1 C6 120.62(19)
C2 C1 C6 119.66(19)
C3 C2 C1 119.8(2)
C3 C2 H2A 120.1
C1 C2 H2A 120.1
C2 C3 C4 121.18(19)
C2 C3 H3 119.4
C4 C3 H3 119.4
C5 C4 C3 119.16(19)
C5 C4 H4A 120.4
C3 C4 H4A 120.4
C4 C5 C6 120.80(19)
C4 C5 H5 119.6
C6 C5 H5 119.6
C5 C6 C1 119.38(19)
C5 C6 C7 120.89(18)
C1 C6 C7 119.73(18)
N1 C7 C6 122.45(18)
N1 C7 H7 118.8
C6 C7 H7 118.8
N2 C8 C9 120.84(18)
N2 C8 H8 119.6
C9 C8 H8 119.6
C14 C9 C10 118.69(18)
C14 C9 C8 118.29(18)
C10 C9 C8 123.01(18)
O2 C10 C11 118.27(17)
O2 C10 C9 122.61(18)
C11 C10 C9 119.12(18)
C12 C11 C10 120.76(19)
C12 C11 H11 119.6
C10 C11 H11 119.6
C11 C12 C13 120.56(19)
C11 C12 H12 119.7
C13 C12 H12 119.7
C14 C13 C12 118.99(19)
C14 C13 H13 120.5
C12 C13 H13 120.5
C13 C14 C9 121.86(18)
C13 C14 H14 119.1
C9 C14 H14 119.1
F2 B1 F1 110.71(18)
F2 B1 O1 111.60(17)
F1 B1 O1 109.31(17)
F2 B1 N1 107.97(16)
F1 B1 N1 107.52(15)
O1 B1 N1 109.64(17)

loop_
_geom_bond_atom_site_label_1
_geom_bond_atom_site_label_2
_geom_bond_distance
F1 B1 1.382(2)
F2 B1 1.375(3)
O1 C1 1.342(2)
O1 B1 1.446(3)
O2 C10 1.358(2)
O2 H2 0.8400
N1 C7 1.293(2)
N1 N2 1.401(2)
N1 B1 1.620(3)
N2 C8 1.284(2)
C1 C2 1.393(3)
C1 C6 1.407(3)
C2 C3 1.373(3)
C2 H2A 0.9300
C3 C4 1.409(3)
C3 H3 0.9300
C4 C5 1.367(3)
C4 H4A 0.9300
C5 C6 1.405(3)
C5 H5 0.9300
C6 C7 1.418(3)
C7 H7 0.9300
C8 C9 1.453(3)
C8 H8 0.9300
C9 C14 1.383(3)
C9 C10 1.420(3)
C10 C11 1.390(3)
C11 C12 1.372(3)
C11 H11 0.9300
C12 C13 1.395(3)
C12 H12 0.9300
C13 C14 1.377(3)
C13 H13 0.9300
C14 H14 0.9300

loop_
_geom_torsion_atom_site_label_1
_geom_torsion_atom_site_label_2
_geom_torsion_atom_site_label_3
_geom_torsion_atom_site_label_4
_geom_torsion
C7 N1 N2 C8 -176.64(15)
B1 N1 N2 C8 4.6(2)
B1 O1 C1 C2 178.37(16)
B1 O1 C1 C6 -2.3(3)
O1 C1 C2 C3 179.55(16)
C6 C1 C2 C3 0.2(3)
C1 C2 C3 C4 -0.1(3)
C2 C3 C4 C5 -0.1(3)
C3 C4 C5 C6 0.0(3)
C4 C5 C6 C1 0.1(3)
C4 C5 C6 C7 179.76(15)
O1 C1 C6 C5 -179.57(15)
C2 C1 C6 C5 -0.2(3)
O1 C1 C6 C7 0.8(3)
C2 C1 C6 C7 -179.87(15)
N2 N1 C7 C6 179.66(13)
B1 N1 C7 C6 -1.5(3)
C5 C6 C7 N1 -178.54(15)
C1 C6 C7 N1 1.1(3)
N1 N2 C8 C9 178.99(13)
N2 C8 C9 C14 178.18(16)
N2 C8 C9 C10 -2.2(3)
C14 C9 C10 O2 -178.50(15)
C8 C9 C10 O2 1.9(3)
C14 C9 C10 C11 1.9(3)
C8 C9 C10 C11 -177.72(15)
O2 C10 C11 C12 179.11(15)
C9 C10 C11 C12 -1.3(3)
C10 C11 C12 C13 -0.3(3)
C11 C12 C13 C14 1.1(3)
C12 C13 C14 C9 -0.5(3)
C10 C9 C14 C13 -1.1(3)
C8 C9 C14 C13 178.59(14)
C1 O1 B1 F2 121.31(19)
C1 O1 B1 F1 -115.89(19)
C1 O1 B1 N1 1.7(3)
C7 N1 B1 F2 -121.59(19)
N2 N1 B1 F2 57.1(2)
C7 N1 B1 F1 118.93(18)
N2 N1 B1 F1 -62.4(2)
C7 N1 B1 O1 0.2(2)
N2 N1 B1 O1 178.87(13)
